data_2238317
loop_
_publ_author_name
'Jagadeesan, G.'
'Jayashree, S.'
'Kannan, D.'
'Bakthadoss, M.'
'Aravindhan, S.'

_publ_section_title
;
 14-Methoxy-4,6-dimethyl-9-phenyl-8,12-dioxa-4,6-diazatetracyclo[8.8.0.0^2,7^.0^13,18^]octadeca-2(7),13,15,17-tetraene-3,5,11-trione
;
_journal_coeditor_code BT6915
_journal_issue 8
_journal_name_full 'Acta Crystallographica Section E'
_journal_page_first o1199
_journal_page_last o1200
_journal_paper_doi 10.1107/S1600536813017789
_journal_volume 69
_journal_year 2013
_chemical_formula_iupac 'C23 H20 N2 O6'
_chemical_formula_moiety 'C23 H20 N2 O6'
_chemical_formula_sum 'C23 H20 N2 O6'
_chemical_formula_weight 420.41
_chemical_name_systematic
14-Methoxy-4,6-dimethyl-9-phenyl-8,12-dioxa-4,6-diazatetracyclo[8.8.0.0^2,7^.0^13,18^]octadeca-2(7),13,15,17-tetraene-3,5,11-trione
_space_group_IT_number 2
_symmetry_cell_setting triclinic
_symmetry_space_group_name_Hall '-P 1'
_symmetry_space_group_name_H-M 'P -1'
_atom_sites_solution_hydrogens geom
_atom_sites_solution_primary direct
_atom_sites_solution_secondary difmap
_audit_creation_method SHELXL-97
_cell_angle_alpha 94.869(2)
_cell_angle_beta 102.547(2)
_cell_angle_gamma 105.270(2)
_cell_formula_units_Z 4
_cell_length_a 9.2283(7)
_cell_length_b 14.0584(10)
_cell_length_c 16.4457(13)
_cell_measurement_reflns_used 8834
_cell_measurement_temperature 293(2)
_cell_measurement_theta_max 31.20
_cell_measurement_theta_min 2.05
_cell_volume 1986.1(3)
_computing_cell_refinement 'APEX2 and SAINT (Bruker, 2004)'
_computing_data_collection 'APEX2 (Bruker, 2004)'
_computing_data_reduction 'SAINT and XPREP (Bruker, 2004)'
_computing_molecular_graphics '<i>ORTEP-3 for Windows</i> (Farrugia, 2012)'
_computing_publication_material '<i>PLATON</i> (Spek, 2009)'
_computing_structure_refinement '<i>SHELXL97</i> (Sheldrick, 2008)'
_computing_structure_solution '<i>SHELXS97</i> (Sheldrick, 2008)'
_diffrn_ambient_temperature 293(2)
_diffrn_measured_fraction_theta_full 0.995
_diffrn_measured_fraction_theta_max 0.995
_diffrn_measurement_device_type 'Bruker Kappa APEXII CCD'
_diffrn_measurement_method '\w and \f scan'
_diffrn_radiation_monochromator graphite
_diffrn_radiation_source 'fine-focus sealed tube'
_diffrn_radiation_type MoK\a
_diffrn_radiation_wavelength 0.71073
_diffrn_reflns_av_R_equivalents 0.0288
_diffrn_reflns_av_sigmaI/netI 0.0261
_diffrn_reflns_limit_h_max 11
_diffrn_reflns_limit_h_min -11
_diffrn_reflns_limit_k_max 17
_diffrn_reflns_limit_k_min -17
_diffrn_reflns_limit_l_max 20
_diffrn_reflns_limit_l_min -20
_diffrn_reflns_number 36657
_diffrn_reflns_theta_full 25.74
_diffrn_reflns_theta_max 25.74
_diffrn_reflns_theta_min 1.28
_diffrn_standards_decay_% 0
_exptl_absorpt_coefficient_mu 0.103
_exptl_absorpt_correction_T_max 0.9831
_exptl_absorpt_correction_T_min 0.9790
_exptl_absorpt_correction_type multi-scan
_exptl_absorpt_process_details '(SADABS; Bruker 2004)'
_exptl_crystal_colour colourless
_exptl_crystal_density_diffrn 1.406
_exptl_crystal_density_method 'not measured'
_exptl_crystal_description block
_exptl_crystal_F_000 880
_exptl_crystal_size_max 0.25
_exptl_crystal_size_mid 0.20
_exptl_crystal_size_min 0.20
_refine_diff_density_max 0.216
_refine_diff_density_min -0.178
_refine_ls_extinction_coef 0.0041(7)
_refine_ls_extinction_expression Fc^*^=kFc[1+0.001xFc^2^\l^3^/sin(2\q)]^-1/4^
_refine_ls_extinction_method '<i>SHELXL97</i> (Sheldrick, 2008)'
_refine_ls_goodness_of_fit_ref 1.063
_refine_ls_hydrogen_treatment mixed
_refine_ls_matrix_type full
_refine_ls_number_parameters 588
_refine_ls_number_reflns 7558
_refine_ls_number_restraints 0
_refine_ls_restrained_S_all 1.063
_refine_ls_R_factor_all 0.0659
_refine_ls_R_factor_gt 0.0470
_refine_ls_shift/su_max 0.001
_refine_ls_shift/su_mean 0.000
_refine_ls_structure_factor_coef Fsqd
_refine_ls_weighting_details 'calc w=1/[\s^2^(Fo^2^)+(0.0528P)^2^+1.2155P] where P=(Fo^2^+2Fc^2^)/3'
_refine_ls_weighting_scheme calc
_refine_ls_wR_factor_gt 0.1299
_refine_ls_wR_factor_ref 0.1410
_reflns_number_gt 5648
_reflns_number_total 7558
_reflns_threshold_expression I>2sigma(I)
_cod_data_source_file bt6915.cif
_cod_data_source_block I
_cod_database_code 2238317
_cod_database_fobs_code 2238317

loop_
_symmetry_equiv_pos_as_xyz
'x, y, z'
'-x, -y, -z'

loop_
_atom_site_type_symbol
_atom_site_label
_atom_site_fract_x
_atom_site_fract_y
_atom_site_fract_z
_atom_site_U_iso_or_equiv
_atom_site_adp_type
_atom_site_calc_flag
_atom_site_refinement_flags
_atom_site_occupancy
_atom_site_symmetry_multiplicity
O O1A 0.43958(18) 0.84184(11) 0.13771(9) 0.0433(4) Uani d . 1 1
O O3A 0.62793(19) 0.60615(11) 0.25301(10) 0.0491(4) Uani d . 1 1
N N1A 0.4243(2) 0.98731(13) 0.19611(11) 0.0408(4) Uani d . 1 1
O O6A 0.3970(2) 1.13287(12) 0.25056(11) 0.0653(5) Uani d . 1 1
O O5A 0.6491(2) 0.96419(12) 0.42706(10) 0.0587(5) Uani d . 1 1
O O1B 1.0081(2) 1.35732(12) 0.17540(11) 0.0542(4) Uani d . 1 1
O O2B 0.7090(2) 1.04069(13) 0.08928(10) 0.0558(4) Uani d . 1 1
O O3B 0.8419(2) 1.03414(11) 0.21441(10) 0.0500(4) Uani d . 1 1
O O2A 0.7740(2) 0.66004(13) 0.16873(11) 0.0553(4) Uani d . 1 1
C C11A 0.4727(2) 0.90470(15) 0.20928(13) 0.0354(5) Uani d . 1 1
N N2A 0.5173(2) 1.04671(13) 0.34024(11) 0.0447(5) Uani d . 1 1
C C9A 0.6168(3) 0.80548(15) 0.29473(13) 0.0370(5) Uani d . 1 1
C C10A 0.5470(3) 0.89086(15) 0.28534(13) 0.0371(5) Uani d . 1 1
C C24A 0.6857(3) 0.67602(16) 0.20697(14) 0.0417(5) Uani d . 1 1
C C17A 0.5294(3) 0.71943(15) 0.33133(13) 0.0381(5) Uani d . 1 1
O O4A 0.4761(2) 0.45275(12) 0.30578(12) 0.0642(5) Uani d . 1 1
N N1B 1.0045(2) 1.49711(14) 0.25095(14) 0.0557(5) Uani d . 1 1
O O5B 0.7679(2) 1.34929(14) 0.40134(12) 0.0643(5) Uani d . 1 1
C C14A 0.4427(3) 1.06042(15) 0.26200(14) 0.0439(5) Uani d . 1 1
C C6A 0.4536(3) 0.69790(17) 0.05832(14) 0.0436(5) Uani d . 1 1
C C11B 0.9629(3) 1.39480(16) 0.23985(15) 0.0453(6) Uani d . 1 1
N N2B 0.8912(3) 1.49558(14) 0.36477(13) 0.0540(5) Uani d . 1 1
C C8B 0.8289(3) 1.19799(16) 0.17843(14) 0.0407(5) Uani d . 1 1
C C18A 0.5376(3) 0.62478(16) 0.30704(14) 0.0400(5) Uani d . 1 1
C C10B 0.8851(3) 1.34072(16) 0.28866(14) 0.0424(5) Uani d . 1 1
C C18B 0.9296(3) 1.08267(16) 0.29447(14) 0.0424(5) Uani d . 1 1
O O4B 1.0043(2) 0.93660(13) 0.30200(13) 0.0700(6) Uani d . 1 1
C C22A 0.4416(3) 0.72982(17) 0.38821(14) 0.0470(6) Uani d . 1 1
H H22A 0.4321 0.7923 0.4049 0.056 Uiso calc R 1 1
C C13B 0.8415(3) 1.39109(17) 0.35471(16) 0.0489(6) Uani d . 1 1
C C8A 0.6299(3) 0.76749(16) 0.20753(14) 0.0382(5) Uani d . 1 1
C C24B 0.7878(3) 1.08628(16) 0.15531(14) 0.0411(5) Uani d . 1 1
C C9B 0.8319(3) 1.22862(15) 0.26978(14) 0.0397(5) Uani d . 1 1
C C7B 0.9863(3) 1.25026(17) 0.16340(15) 0.0450(5) Uani d . 1 1
C C19A 0.4606(3) 0.54112(16) 0.33674(15) 0.0469(6) Uani d . 1 1
C C17B 0.9294(3) 1.17652(16) 0.32621(14) 0.0421(5) Uani d . 1 1
O O6B 1.0114(2) 1.64095(13) 0.32677(14) 0.0782(6) Uani d . 1 1
C C13A 0.5775(3) 0.96662(16) 0.35610(14) 0.0423(5) Uani d . 1 1
C C7A 0.4712(3) 0.74697(16) 0.14575(14) 0.0394(5) Uani d . 1 1
C C14B 0.9705(3) 1.55068(17) 0.31511(18) 0.0560(7) Uani d . 1 1
C C6B 1.0041(3) 1.22284(18) 0.07678(15) 0.0470(6) Uani d . 1 1
C C21A 0.3684(3) 0.64850(19) 0.42018(16) 0.0552(6) Uani d . 1 1
H H21A 0.3124 0.6570 0.4595 0.066 Uiso calc R 1 1
C C15A 0.3540(3) 1.00239(18) 0.11075(14) 0.0508(6) Uani d . 1 1
H H15A 0.2965 1.0497 0.1143 0.076 Uiso calc PR 0.50 1
H H15B 0.2856 0.9401 0.0795 0.076 Uiso calc PR 0.50 1
H H15C 0.4342 1.0272 0.0827 0.076 Uiso calc PR 0.50 1
H H15D 0.3810 0.9616 0.0700 0.076 Uiso calc PR 0.50 1
H H15E 0.3919 1.0713 0.1049 0.076 Uiso calc PR 0.50 1
H H15F 0.2433 0.9841 0.1017 0.076 Uiso calc PR 0.50 1
C C2B 1.0921(3) 1.1218(2) -0.01454(18) 0.0654(7) Uani d . 1 1
H H2B 1.1418 1.0733 -0.0220 0.079 Uiso calc R 1 1
C C16A 0.5385(4) 1.12317(18) 0.41195(16) 0.0638(8) Uani d . 1 1
H H16A 0.5481 1.0942 0.4629 0.096 Uiso calc PR 0.50 1
H H16B 0.4505 1.1488 0.4037 0.096 Uiso calc PR 0.50 1
H H16C 0.6307 1.1765 0.4160 0.096 Uiso calc PR 0.50 1
H H16D 0.5381 1.1855 0.3922 0.096 Uiso calc PR 0.50 1
H H16E 0.6357 1.1309 0.4514 0.096 Uiso calc PR 0.50 1
H H16F 0.4555 1.1031 0.4391 0.096 Uiso calc PR 0.50 1
C C1A 0.3713(3) 0.59853(19) 0.03436(17) 0.0594(7) Uani d . 1 1
H H1A 0.3277 0.5627 0.0725 0.071 Uiso calc R 1 1
C C5B 0.9430(4) 1.2624(2) 0.00862(18) 0.0640(7) Uani d . 1 1
H H5B 0.8912 1.3098 0.0157 0.077 Uiso calc R 1 1
C C20A 0.3767(3) 0.55408(18) 0.39469(16) 0.0547(6) Uani d . 1 1
H H20A 0.3261 0.4996 0.4165 0.066 Uiso calc R 1 1
C C20B 1.1029(4) 1.0712(2) 0.42048(17) 0.0660(8) Uani d . 1 1
H H20B 1.1602 1.0364 0.4531 0.079 Uiso calc R 1 1
C C19B 1.0153(3) 1.02850(18) 0.34063(16) 0.0510(6) Uani d . 1 1
C C16B 0.8547(4) 1.5509(2) 0.43332(19) 0.0728(9) Uani d . 1 1
H H16G 0.8232 1.5067 0.4718 0.109 Uiso calc PR 0.50 1
H H16H 0.7721 1.5781 0.4105 0.109 Uiso calc PR 0.50 1
H H16I 0.9450 1.6041 0.4626 0.109 Uiso calc PR 0.50 1
H H16J 0.8703 1.6192 0.4248 0.109 Uiso calc PR 0.50 1
H H16K 0.9214 1.5478 0.4861 0.109 Uiso calc PR 0.50 1
H H16L 0.7486 1.5218 0.4340 0.109 Uiso calc PR 0.50 1
C C22B 1.0194(4) 1.2177(2) 0.40600(16) 0.0621(7) Uani d . 1 1
H H22B 1.0219 1.2812 0.4288 0.075 Uiso calc R 1 1
C C23A 0.3997(4) 0.36508(19) 0.3349(2) 0.0740(9) Uani d . 1 1
H H23A 0.4203 0.3082 0.3084 0.111 Uiso calc R 1 1
H H23B 0.2900 0.3563 0.3209 0.111 Uiso calc R 1 1
H H23C 0.4374 0.3717 0.3949 0.111 Uiso calc R 1 1
C C4A 0.4996(4) 0.7023(3) -0.07899(17) 0.0719(8) Uani d . 1 1
H H4A 0.5437 0.7374 -0.1173 0.086 Uiso calc R 1 1
C C3A 0.4174(4) 0.6034(3) -0.10228(19) 0.0758(10) Uani d . 1 1
H H3A 0.4055 0.5715 -0.1563 0.091 Uiso calc R 1 1
C C2A 0.3535(4) 0.5522(2) -0.0460(2) 0.0766(9) Uani d . 1 1
H H2A 0.2973 0.4853 -0.0619 0.092 Uiso calc R 1 1
C C5A 0.5171(3) 0.7500(2) 0.00085(16) 0.0579(7) Uani d . 1 1
H H5A 0.5717 0.8173 0.0160 0.069 Uiso calc R 1 1
C C1B 1.0790(3) 1.1524(2) 0.06444(17) 0.0595(7) Uani d . 1 1
H H1B 1.1214 1.1251 0.1101 0.071 Uiso calc R 1 1
C C3B 1.0330(3) 1.1619(2) -0.08186(19) 0.0670(8) Uani d . 1 1
H H3B 1.0434 1.1417 -0.1351 0.080 Uiso calc R 1 1
C C23B 1.0990(4) 0.8826(2) 0.3457(2) 0.0904(11) Uani d . 1 1
H H23D 1.0807 0.8192 0.3123 0.136 Uiso calc R 1 1
H H23E 1.0739 0.8723 0.3986 0.136 Uiso calc R 1 1
H H23F 1.2062 0.9198 0.3557 0.136 Uiso calc R 1 1
C C15B 1.0871(4) 1.5530(2) 0.1958(2) 0.0786(9) Uani d . 1 1
H H15G 1.1215 1.6227 0.2182 0.118 Uiso calc PR 0.50 1
H H15H 1.0190 1.5428 0.1406 0.118 Uiso calc PR 0.50 1
H H15I 1.1752 1.5301 0.1922 0.118 Uiso calc PR 0.50 1
H H15J 1.0889 1.5077 0.1491 0.118 Uiso calc PR 0.50 1
H H15K 1.1915 1.5876 0.2268 0.118 Uiso calc PR 0.50 1
H H15L 1.0353 1.6003 0.1752 0.118 Uiso calc PR 0.50 1
C C21B 1.1056(4) 1.1655(2) 0.45203(18) 0.0757(9) Uani d . 1 1
H H21B 1.1670 1.1946 0.5056 0.091 Uiso calc R 1 1
C C4B 0.9580(4) 1.2323(2) -0.07059(19) 0.0745(9) Uani d . 1 1
H H4B 0.9169 1.2599 -0.1164 0.089 Uiso calc R 1 1
H H8A 0.703(3) 0.8181(16) 0.1882(13) 0.040(6) Uiso d . 1 1
H H9A 0.723(3) 0.8307(15) 0.3302(13) 0.036(6) Uiso d . 1 1
H H7A 0.393(3) 0.7075(17) 0.1685(14) 0.041(6) Uiso d . 1 1
H H7B 1.071(3) 1.2327(17) 0.2088(15) 0.050(6) Uiso d . 1 1
H H9B 0.724(3) 1.2058(16) 0.2746(14) 0.043(6) Uiso d . 1 1
H H8B 0.750(3) 1.2190(17) 0.1387(15) 0.048(6) Uiso d . 1 1

loop_
_atom_site_aniso_label
_atom_site_aniso_U_11
_atom_site_aniso_U_22
_atom_site_aniso_U_33
_atom_site_aniso_U_12
_atom_site_aniso_U_13
_atom_site_aniso_U_23
O1A 0.0583(10) 0.0410(8) 0.0318(8) 0.0254(7) 0.0018(7) 0.0004(6)
O3A 0.0613(10) 0.0405(8) 0.0584(10) 0.0253(7) 0.0263(9) 0.0144(7)
N1A 0.0528(11) 0.0378(9) 0.0348(10) 0.0206(8) 0.0080(8) 0.0063(7)
O6A 0.1003(15) 0.0422(9) 0.0583(11) 0.0361(10) 0.0117(10) 0.0054(8)
O5A 0.0825(13) 0.0518(10) 0.0337(9) 0.0201(9) -0.0012(9) 0.0015(7)
O1B 0.0591(11) 0.0416(9) 0.0684(12) 0.0125(8) 0.0287(9) 0.0163(8)
O2B 0.0619(11) 0.0555(10) 0.0412(10) 0.0129(8) 0.0046(8) -0.0052(8)
O3B 0.0636(11) 0.0352(8) 0.0442(9) 0.0123(7) 0.0018(8) 0.0038(7)
O2A 0.0584(11) 0.0557(10) 0.0633(11) 0.0266(8) 0.0267(9) 0.0097(8)
C11A 0.0394(12) 0.0331(10) 0.0338(11) 0.0117(9) 0.0084(9) 0.0037(8)
N2A 0.0644(13) 0.0330(9) 0.0360(10) 0.0129(8) 0.0140(9) 0.0017(7)
C9A 0.0395(12) 0.0371(11) 0.0322(11) 0.0126(9) 0.0029(10) 0.0042(9)
C10A 0.0457(12) 0.0328(10) 0.0334(11) 0.0119(9) 0.0099(9) 0.0057(8)
C24A 0.0420(13) 0.0429(12) 0.0419(13) 0.0159(10) 0.0097(11) 0.0057(10)
C17A 0.0434(12) 0.0392(11) 0.0307(11) 0.0135(9) 0.0041(9) 0.0073(9)
O4A 0.0877(14) 0.0372(9) 0.0766(13) 0.0218(9) 0.0317(11) 0.0158(8)
N1B 0.0546(13) 0.0355(10) 0.0732(15) 0.0094(9) 0.0105(11) 0.0137(10)
O5B 0.0829(14) 0.0570(11) 0.0583(11) 0.0210(10) 0.0300(10) 0.0032(9)
C14A 0.0569(14) 0.0314(11) 0.0438(13) 0.0122(10) 0.0143(11) 0.0051(9)
C6A 0.0476(13) 0.0443(12) 0.0392(12) 0.0220(10) 0.0029(10) 0.0004(10)
C11B 0.0420(13) 0.0385(12) 0.0542(15) 0.0133(10) 0.0068(11) 0.0076(10)
N2B 0.0594(13) 0.0400(11) 0.0569(13) 0.0198(9) 0.0004(10) -0.0034(9)
C8B 0.0435(13) 0.0410(12) 0.0391(12) 0.0142(10) 0.0096(10) 0.0096(9)
C18A 0.0443(13) 0.0411(12) 0.0382(12) 0.0178(10) 0.0098(10) 0.0093(9)
C10B 0.0440(13) 0.0357(11) 0.0459(13) 0.0124(9) 0.0069(10) 0.0058(9)
C18B 0.0495(13) 0.0365(11) 0.0389(12) 0.0098(9) 0.0088(10) 0.0072(9)
O4B 0.0868(14) 0.0456(10) 0.0782(13) 0.0314(9) 0.0049(11) 0.0136(9)
C22A 0.0609(15) 0.0447(13) 0.0382(13) 0.0185(11) 0.0145(11) 0.0062(10)
C13B 0.0514(14) 0.0429(13) 0.0497(14) 0.0180(11) 0.0035(12) 0.0009(11)
C8A 0.0405(12) 0.0379(11) 0.0390(12) 0.0141(9) 0.0111(10) 0.0084(9)
C24B 0.0439(13) 0.0417(12) 0.0384(13) 0.0116(10) 0.0130(10) 0.0057(10)
C9B 0.0442(13) 0.0353(11) 0.0386(12) 0.0100(9) 0.0100(10) 0.0060(9)
C7B 0.0470(14) 0.0441(12) 0.0483(14) 0.0171(10) 0.0141(11) 0.0124(10)
C19A 0.0538(14) 0.0383(12) 0.0488(14) 0.0147(10) 0.0099(11) 0.0108(10)
C17B 0.0497(13) 0.0393(12) 0.0372(12) 0.0117(10) 0.0110(10) 0.0084(9)
O6B 0.0784(14) 0.0347(10) 0.1059(17) 0.0141(9) -0.0036(12) 0.0029(10)
C13A 0.0521(14) 0.0356(11) 0.0369(12) 0.0085(9) 0.0108(10) 0.0068(9)
C7A 0.0459(13) 0.0361(11) 0.0363(12) 0.0151(10) 0.0074(10) 0.0036(9)
C14B 0.0517(15) 0.0361(13) 0.0696(18) 0.0162(11) -0.0089(13) 0.0015(12)
C6B 0.0453(13) 0.0522(13) 0.0522(14) 0.0183(11) 0.0202(11) 0.0200(11)
C21A 0.0680(17) 0.0575(15) 0.0455(14) 0.0183(13) 0.0237(13) 0.0110(11)
C15A 0.0648(16) 0.0473(13) 0.0412(13) 0.0262(12) 0.0018(11) 0.0093(10)
C2B 0.0679(19) 0.080(2) 0.0646(18) 0.0361(15) 0.0311(15) 0.0143(15)
C16A 0.105(2) 0.0425(14) 0.0419(14) 0.0209(14) 0.0193(14) -0.0039(11)
C1A 0.0709(18) 0.0472(14) 0.0573(16) 0.0205(12) 0.0111(14) -0.0049(12)
C5B 0.0758(19) 0.0689(18) 0.0648(18) 0.0357(15) 0.0288(15) 0.0288(14)
C20A 0.0630(16) 0.0463(14) 0.0544(15) 0.0099(11) 0.0176(13) 0.0168(11)
C20B 0.077(2) 0.0672(18) 0.0556(17) 0.0316(15) 0.0022(14) 0.0217(14)
C19B 0.0570(15) 0.0427(13) 0.0544(15) 0.0164(11) 0.0106(12) 0.0150(11)
C16B 0.089(2) 0.0595(17) 0.0654(18) 0.0384(16) -0.0015(16) -0.0133(14)
C22B 0.087(2) 0.0553(15) 0.0397(14) 0.0265(14) 0.0031(13) -0.0002(11)
C23A 0.084(2) 0.0372(14) 0.098(2) 0.0115(13) 0.0205(18) 0.0200(14)
C4A 0.094(2) 0.090(2) 0.0437(16) 0.0452(19) 0.0195(15) 0.0082(15)
C3A 0.098(2) 0.090(2) 0.0429(16) 0.055(2) 0.0001(16) -0.0169(16)
C2A 0.090(2) 0.0618(18) 0.068(2) 0.0281(16) 0.0031(18) -0.0222(16)
C5A 0.0720(18) 0.0593(15) 0.0439(15) 0.0230(13) 0.0154(13) 0.0014(12)
C1B 0.0658(17) 0.0744(18) 0.0565(16) 0.0391(14) 0.0254(14) 0.0213(13)
C3B 0.0686(19) 0.082(2) 0.0587(18) 0.0176(15) 0.0343(15) 0.0174(15)
C23B 0.096(3) 0.0618(19) 0.123(3) 0.0421(18) 0.015(2) 0.0345(19)
C15B 0.085(2) 0.0473(16) 0.101(2) 0.0049(14) 0.0274(19) 0.0289(16)
C21B 0.098(2) 0.076(2) 0.0435(15) 0.0330(17) -0.0105(15) 0.0042(14)
C4B 0.091(2) 0.084(2) 0.0600(19) 0.0308(18) 0.0271(17) 0.0381(16)

loop_
_atom_type_symbol
_atom_type_description
_atom_type_scat_dispersion_real
_atom_type_scat_dispersion_imag
_atom_type_scat_source
C C 0.0033 0.0016 'International Tables Vol C Tables 4.2.6.8 and 6.1.1.4'
H H 0.0000 0.0000 'International Tables Vol C Tables 4.2.6.8 and 6.1.1.4'
N N 0.0061 0.0033 'International Tables Vol C Tables 4.2.6.8 and 6.1.1.4'
O O 0.0106 0.0060 'International Tables Vol C Tables 4.2.6.8 and 6.1.1.4'

loop_
_geom_angle_atom_site_label_1
_geom_angle_atom_site_label_2
_geom_angle_atom_site_label_3
_geom_angle
C11A O1A C7A 116.19(16)
C24A O3A C18A 121.01(17)
C11A N1A C14A 121.25(18)
C11A N1A C15A 121.10(18)
C14A N1A C15A 117.64(18)
C11B O1B C7B 116.98(17)
C24B O3B C18B 120.60(17)
O1A C11A C10A 125.08(19)
O1A C11A N1A 111.66(17)
C10A C11A N1A 123.25(19)
C14A N2A C13A 124.81(18)
C14A N2A C16A 117.42(19)
C13A N2A C16A 117.8(2)
C10A C9A C17A 115.84(19)
C10A C9A C8A 107.27(16)
C17A C9A C8A 109.59(17)
C10A C9A H9A 109.1(12)
C17A C9A H9A 108.2(12)
C8A C9A H9A 106.4(13)
C11A C10A C13A 118.46(19)
C11A C10A C9A 121.14(19)
C13A C10A C9A 119.85(19)
O2A C24A O3A 117.9(2)
O2A C24A C8A 125.0(2)
O3A C24A C8A 117.06(19)
C18A C17A C22A 117.7(2)
C18A C17A C9A 118.41(19)
C22A C17A C9A 123.88(19)
C19A O4A C23A 117.9(2)
C11B N1B C14B 121.2(2)
C11B N1B C15B 121.0(2)
C14B N1B C15B 117.8(2)
O6A C14A N2A 122.7(2)
O6A C14A N1A 121.3(2)
N2A C14A N1A 116.01(19)
C1A C6A C5A 119.2(2)
C1A C6A C7A 119.3(2)
C5A C6A C7A 121.5(2)
O1B C11B C10B 125.2(2)
O1B C11B N1B 112.0(2)
C10B C11B N1B 122.8(2)
C14B N2B C13B 125.3(2)
C14B N2B C16B 116.9(2)
C13B N2B C16B 117.9(2)
C24B C8B C9B 112.13(18)
C24B C8B C7B 111.53(19)
C9B C8B C7B 108.64(19)
C24B C8B H8B 105.6(14)
C9B C8B H8B 112.2(14)
C7B C8B H8B 106.6(14)
C17A C18A C19A 122.6(2)
C17A C18A O3A 122.64(19)
C19A C18A O3A 114.73(19)
C11B C10B C13B 119.1(2)
C11B C10B C9B 120.6(2)
C13B C10B C9B 120.0(2)
C17B C18B C19B 122.3(2)
C17B C18B O3B 122.6(2)
C19B C18B O3B 115.0(2)
C19B O4B C23B 117.3(2)
C21A C22A C17A 120.5(2)
C21A C22A H22A 119.7
C17A C22A H22A 119.7
O5B C13B N2B 119.9(2)
O5B C13B C10B 124.5(2)
N2B C13B C10B 115.6(2)
C24A C8A C9A 112.47(18)
C24A C8A C7A 111.13(18)
C9A C8A C7A 108.06(18)
C24A C8A H8A 107.2(13)
C9A C8A H8A 110.6(13)
C7A C8A H8A 107.3(13)
O2B C24B O3B 117.7(2)
O2B C24B C8B 124.5(2)
O3B C24B C8B 117.79(19)
C10B C9B C8B 108.28(18)
C10B C9B C17B 115.05(19)
C8B C9B C17B 109.41(18)
C10B C9B H9B 108.0(13)
C8B C9B H9B 106.7(13)
C17B C9B H9B 109.1(13)
O1B C7B C6B 106.77(18)
O1B C7B C8B 108.42(18)
C6B C7B C8B 114.8(2)
O1B C7B H7B 109.9(13)
C6B C7B H7B 109.9(13)
C8B C7B H7B 107.0(13)
O4A C19A C20A 125.6(2)
O4A C19A C18A 116.1(2)
C20A C19A C18A 118.4(2)
C22B C17B C18B 118.1(2)
C22B C17B C9B 124.3(2)
C18B C17B C9B 117.61(19)
O5A C13A N2A 119.7(2)
O5A C13A C10A 124.3(2)
N2A C13A C10A 116.00(19)
O1A C7A C6A 106.58(17)
O1A C7A C8A 107.71(17)
C6A C7A C8A 116.74(19)
O1A C7A H7A 107.5(14)
C6A C7A H7A 108.4(13)
C8A C7A H7A 109.5(14)
O6B C14B N2B 122.6(3)
O6B C14B N1B 121.3(3)
N2B C14B N1B 116.0(2)
C5B C6B C1B 118.6(2)
C5B C6B C7B 122.5(2)
C1B C6B C7B 118.8(2)
C22A C21A C20A 121.0(2)
C22A C21A H21A 119.5
C20A C21A H21A 119.5
N1A C15A H15A 109.5
N1A C15A H15B 109.5
H15A C15A H15B 109.5
N1A C15A H15C 109.5
H15A C15A H15C 109.5
H15B C15A H15C 109.5
N1A C15A H15D 109.5
H15A C15A H15D 141.1
H15B C15A H15D 56.3
H15C C15A H15D 56.3
N1A C15A H15E 109.5
H15A C15A H15E 56.3
H15B C15A H15E 141.1
H15C C15A H15E 56.3
H15D C15A H15E 109.5
N1A C15A H15F 109.5
H15A C15A H15F 56.3
H15B C15A H15F 56.3
H15C C15A H15F 141.1
H15D C15A H15F 109.5
H15E C15A H15F 109.5
C3B C2B C1B 120.5(3)
C3B C2B H2B 119.8
C1B C2B H2B 119.8
N2A C16A H16A 109.5
N2A C16A H16B 109.5
H16A C16A H16B 109.5
N2A C16A H16C 109.5
H16A C16A H16C 109.5
H16B C16A H16C 109.5
N2A C16A H16D 109.5
H16A C16A H16D 141.1
H16B C16A H16D 56.3
H16C C16A H16D 56.3
N2A C16A H16E 109.5
H16A C16A H16E 56.3
H16B C16A H16E 141.1
H16C C16A H16E 56.3
H16D C16A H16E 109.5
N2A C16A H16F 109.5
H16A C16A H16F 56.3
H16B C16A H16F 56.3
H16C C16A H16F 141.1
H16D C16A H16F 109.5
H16E C16A H16F 109.5
C6A C1A C2A 120.1(3)
C6A C1A H1A 120.0
C2A C1A H1A 120.0
C6B C5B C4B 120.4(3)
C6B C5B H5B 119.8
C4B C5B H5B 119.8
C19A C20A C21A 119.7(2)
C19A C20A H20A 120.1
C21A C20A H20A 120.1
C21B C20B C19B 119.8(2)
C21B C20B H20B 120.1
C19B C20B H20B 120.1
O4B C19B C20B 125.5(2)
O4B C19B C18B 116.3(2)
C20B C19B C18B 118.2(2)
N2B C16B H16G 109.5
N2B C16B H16H 109.5
H16G C16B H16H 109.5
N2B C16B H16I 109.5
H16G C16B H16I 109.5
H16H C16B H16I 109.5
N2B C16B H16J 109.5
H16G C16B H16J 141.1
H16H C16B H16J 56.3
H16I C16B H16J 56.3
N2B C16B H16K 109.5
H16G C16B H16K 56.3
H16H C16B H16K 141.1
H16I C16B H16K 56.3
H16J C16B H16K 109.5
N2B C16B H16L 109.5
H16G C16B H16L 56.3
H16H C16B H16L 56.3
H16I C16B H16L 141.1
H16J C16B H16L 109.5
H16K C16B H16L 109.5
C21B C22B C17B 120.2(3)
C21B C22B H22B 119.9
C17B C22B H22B 119.9
O4A C23A H23A 109.5
O4A C23A H23B 109.5
H23A C23A H23B 109.5
O4A C23A H23C 109.5
H23A C23A H23C 109.5
H23B C23A H23C 109.5
C3A C4A C5A 120.4(3)
C3A C4A H4A 119.8
C5A C4A H4A 119.8
C2A C3A C4A 119.7(3)
C2A C3A H3A 120.2
C4A C3A H3A 120.2
C3A C2A C1A 120.7(3)
C3A C2A H2A 119.7
C1A C2A H2A 119.7
C6A C5A C4A 120.0(3)
C6A C5A H5A 120.0
C4A C5A H5A 120.0
C2B C1B C6B 120.8(3)
C2B C1B H1B 119.6
C6B C1B H1B 119.6
C2B C3B C4B 119.4(3)
C2B C3B H3B 120.3
C4B C3B H3B 120.3
O4B C23B H23D 109.5
O4B C23B H23E 109.5
H23D C23B H23E 109.5
O4B C23B H23F 109.5
H23D C23B H23F 109.5
H23E C23B H23F 109.5
N1B C15B H15G 109.5
N1B C15B H15H 109.5
H15G C15B H15H 109.5
N1B C15B H15I 109.5
H15G C15B H15I 109.5
H15H C15B H15I 109.5
N1B C15B H15J 109.5
H15G C15B H15J 141.1
H15H C15B H15J 56.3
H15I C15B H15J 56.3
N1B C15B H15K 109.5
H15G C15B H15K 56.3
H15H C15B H15K 141.1
H15I C15B H15K 56.3
H15J C15B H15K 109.5
N1B C15B H15L 109.5
H15G C15B H15L 56.3
H15H C15B H15L 56.3
H15I C15B H15L 141.1
H15J C15B H15L 109.5
H15K C15B H15L 109.5
C22B C21B C20B 121.3(3)
C22B C21B H21B 119.3
C20B C21B H21B 119.3
C3B C4B C5B 120.2(3)
C3B C4B H4B 119.9
C5B C4B H4B 119.9

loop_
_geom_bond_atom_site_label_1
_geom_bond_atom_site_label_2
_geom_bond_distance
O1A C11A 1.336(2)
O1A C7A 1.449(2)
O3A C24A 1.359(3)
O3A C18A 1.397(3)
N1A C11A 1.367(3)
N1A C14A 1.378(3)
N1A C15A 1.471(3)
O6A C14A 1.214(3)
O5A C13A 1.218(3)
O1B C11B 1.337(3)
O1B C7B 1.455(3)
O2B C24B 1.188(3)
O3B C24B 1.354(3)
O3B C18B 1.396(3)
O2A C24A 1.186(3)
C11A C10A 1.346(3)
N2A C14A 1.376(3)
N2A C13A 1.401(3)
N2A C16A 1.469(3)
C9A C10A 1.508(3)
C9A C17A 1.515(3)
C9A C8A 1.529(3)
C9A H9A 0.98(2)
C10A C13A 1.434(3)
C24A C8A 1.506(3)
C17A C18A 1.383(3)
C17A C22A 1.386(3)
O4A C19A 1.357(3)
O4A C23A 1.426(3)
N1B C11B 1.372(3)
N1B C14B 1.383(3)
N1B C15B 1.459(4)
O5B C13B 1.219(3)
C6A C1A 1.379(3)
C6A C5A 1.380(4)
C6A C7A 1.497(3)
C11B C10B 1.343(3)
N2B C14B 1.368(4)
N2B C13B 1.402(3)
N2B C16B 1.463(3)
C8B C24B 1.509(3)
C8B C9B 1.519(3)
C8B C7B 1.528(3)
C8B H8B 0.99(2)
C18A C19A 1.391(3)
C10B C13B 1.432(3)
C10B C9B 1.505(3)
C18B C17B 1.378(3)
C18B C19B 1.392(3)
O4B C19B 1.359(3)
O4B C23B 1.424(3)
C22A C21A 1.374(3)
C22A H22A 0.9300
C8A C7A 1.531(3)
C8A H8A 0.97(2)
C9B C17B 1.519(3)
C9B H9B 0.99(2)
C7B C6B 1.499(3)
C7B H7B 1.06(2)
C19A C20A 1.380(4)
C17B C22B 1.375(3)
O6B C14B 1.210(3)
C7A H7A 0.95(2)
C6B C5B 1.371(3)
C6B C1B 1.374(3)
C21A C20A 1.385(4)
C21A H21A 0.9300
C15A H15A 0.9600
C15A H15B 0.9600
C15A H15C 0.9600
C15A H15D 0.9600
C15A H15E 0.9600
C15A H15F 0.9600
C2B C3B 1.359(4)
C2B C1B 1.374(4)
C2B H2B 0.9300
C16A H16A 0.9600
C16A H16B 0.9600
C16A H16C 0.9600
C16A H16D 0.9600
C16A H16E 0.9600
C16A H16F 0.9600
C1A C2A 1.379(4)
C1A H1A 0.9300
C5B C4B 1.382(4)
C5B H5B 0.9300
C20A H20A 0.9300
C20B C21B 1.374(4)
C20B C19B 1.374(4)
C20B H20B 0.9300
C16B H16G 0.9600
C16B H16H 0.9600
C16B H16I 0.9600
C16B H16J 0.9600
C16B H16K 0.9600
C16B H16L 0.9600
C22B C21B 1.372(4)
C22B H22B 0.9300
C23A H23A 0.9600
C23A H23B 0.9600
C23A H23C 0.9600
C4A C3A 1.373(5)
C4A C5A 1.379(4)
C4A H4A 0.9300
C3A C2A 1.359(5)
C3A H3A 0.9300
C2A H2A 0.9300
C5A H5A 0.9300
C1B H1B 0.9300
C3B C4B 1.371(4)
C3B H3B 0.9300
C23B H23D 0.9600
C23B H23E 0.9600
C23B H23F 0.9600
C15B H15G 0.9600
C15B H15H 0.9600
C15B H15I 0.9600
C15B H15J 0.9600
C15B H15K 0.9600
C15B H15L 0.9600
C21B H21B 0.9300
C4B H4B 0.9300

loop_
_geom_hbond_atom_site_label_D
_geom_hbond_atom_site_label_H
_geom_hbond_atom_site_label_A
_geom_hbond_site_symmetry_A
_geom_hbond_distance_DH
_geom_hbond_distance_HA
_geom_hbond_distance_DA
_geom_hbond_angle_DHA
C21A H21A O5B 2_676 0.93 2.55 3.435(4) 158.5
C20B H20B O5A 2_776 0.93 2.34 3.175(3) 149.2
C23B H23D O6B 1_545 0.96 2.46 3.249(4) 138.9
